data_2237502
loop_
_publ_author_name
'Sun, Zan'
'Hu, Dong-Cheng'
'Liu, Jia-Cheng'

_publ_section_title
;
 1,3-Dimethyl-1<i>H</i>-1,2,3-benzotriazol-3-ium tetrachloridoferrate(III)
;
_journal_coeditor_code HY2615
_journal_issue 3
_journal_name_full 'Acta Crystallographica Section E'
_journal_page_first m148
_journal_paper_doi 10.1107/S1600536813003711
_journal_volume 69
_journal_year 2013
_chemical_formula_iupac '(C8 H10 N3) [Fe Cl4]'
_chemical_formula_moiety 'C8 H10 N3 +, Cl4 Fe -'
_chemical_formula_sum 'C8 H10 Cl4 Fe N3'
_chemical_formula_weight 345.84
_chemical_name_systematic
;
1,3-Dimethyl-1<i>H</i>-1,2,3-benzotriazol-3-ium tetrachloridoferrate(III)
;
_space_group_IT_number 61
_symmetry_cell_setting orthorhombic
_symmetry_space_group_name_Hall '-P 2ac 2ab'
_symmetry_space_group_name_H-M 'P b c a'
_atom_sites_solution_hydrogens geom
_atom_sites_solution_primary direct
_atom_sites_solution_secondary difmap
_audit_creation_method SHELXL-97
_cell_angle_alpha 90.00
_cell_angle_beta 90.00
_cell_angle_gamma 90.00
_cell_formula_units_Z 8
_cell_length_a 10.2920(5)
_cell_length_b 12.5518(6)
_cell_length_c 22.5857(9)
_cell_measurement_reflns_used 1751
_cell_measurement_temperature 293(2)
_cell_measurement_theta_max 28.54
_cell_measurement_theta_min 3.13
_cell_volume 2917.7(2)
_computing_cell_refinement 'CrysAlis PRO (Oxford Diffraction, 2012)'
_computing_data_collection 'CrysAlis PRO (Oxford Diffraction, 2012)'
_computing_data_reduction 'CrysAlis PRO (Oxford Diffraction, 2012)'
_computing_molecular_graphics 'SHELXTL (Sheldrick, 2008)'
_computing_publication_material 'SHELXTL (Sheldrick, 2008)'
_computing_structure_refinement 'SHELXL97 (Sheldrick, 2008)'
_computing_structure_solution 'SHELXS97 (Sheldrick, 2008)'
_diffrn_ambient_temperature 293(2)
_diffrn_detector_area_resol_mean 16.0733
_diffrn_measured_fraction_theta_full 0.998
_diffrn_measured_fraction_theta_max 0.998
_diffrn_measurement_device_type 'Oxford Diffraction SuperNova (Dual, Cu at zero, Eos)'
_diffrn_measurement_method '\w scans'
_diffrn_radiation_monochromator graphite
_diffrn_radiation_source 'fine-focus sealed tube'
_diffrn_radiation_type MoK\a
_diffrn_radiation_wavelength 0.71073
_diffrn_reflns_av_R_equivalents 0.0311
_diffrn_reflns_av_sigmaI/netI 0.0372
_diffrn_reflns_limit_h_max 6
_diffrn_reflns_limit_h_min -12
_diffrn_reflns_limit_k_max 12
_diffrn_reflns_limit_k_min -15
_diffrn_reflns_limit_l_max 28
_diffrn_reflns_limit_l_min -28
_diffrn_reflns_number 8114
_diffrn_reflns_theta_full 26.50
_diffrn_reflns_theta_max 26.50
_diffrn_reflns_theta_min 3.13
_exptl_absorpt_coefficient_mu 1.744
_exptl_absorpt_correction_T_max 0.647
_exptl_absorpt_correction_T_min 0.578
_exptl_absorpt_correction_type multi-scan
_exptl_absorpt_process_details '(CrysAlis PRO; Oxford Diffraction, 2012)'
_exptl_crystal_colour yellow
_exptl_crystal_density_diffrn 1.575
_exptl_crystal_density_method 'not measured'
_exptl_crystal_description block
_exptl_crystal_F_000 1384
_exptl_crystal_size_max 0.32
_exptl_crystal_size_mid 0.28
_exptl_crystal_size_min 0.25
_refine_diff_density_max 0.529
_refine_diff_density_min -0.392
_refine_ls_extinction_method none
_refine_ls_goodness_of_fit_ref 1.045
_refine_ls_hydrogen_treatment constr
_refine_ls_matrix_type full
_refine_ls_number_parameters 147
_refine_ls_number_reflns 3016
_refine_ls_number_restraints 0
_refine_ls_restrained_S_all 1.045
_refine_ls_R_factor_all 0.0923
_refine_ls_R_factor_gt 0.0566
_refine_ls_shift/su_max 0.000
_refine_ls_shift/su_mean 0.000
_refine_ls_structure_factor_coef Fsqd
_refine_ls_weighting_details 'calc w=1/[\s^2^(Fo^2^)+(0.0779P)^2^+1.0720P] where P=(Fo^2^+2Fc^2^)/3'
_refine_ls_weighting_scheme calc
_refine_ls_wR_factor_gt 0.1516
_refine_ls_wR_factor_ref 0.1825
_reflns_number_gt 1828
_reflns_number_total 3016
_reflns_threshold_expression I>2\s(I)
_cod_data_source_file hy2615.cif
_cod_data_source_block I
_cod_database_code 2237502
_cod_database_fobs_code 2237502

loop_
_symmetry_equiv_pos_as_xyz
'x, y, z'
'-x+1/2, -y, z+1/2'
'x+1/2, -y+1/2, -z'
'-x, y+1/2, -z+1/2'
'-x, -y, -z'
'x-1/2, y, -z-1/2'
'-x-1/2, y-1/2, z'
'x, -y-1/2, z-1/2'

loop_
_atom_site_type_symbol
_atom_site_label
_atom_site_fract_x
_atom_site_fract_y
_atom_site_fract_z
_atom_site_U_iso_or_equiv
_atom_site_adp_type
_atom_site_calc_flag
_atom_site_refinement_flags
_atom_site_occupancy
_atom_site_symmetry_multiplicity
N N1 0.2130(5) 0.5085(4) 0.3377(2) 0.0934(14) Uani d . 1 1
N N2 0.1550(5) 0.5572(4) 0.3863(2) 0.0907(14) Uani d . 1 1
N N3 0.2259(5) 0.5203(4) 0.4309(2) 0.0912(13) Uani d . 1 1
C C1 0.3237(4) 0.4541(4) 0.4130(2) 0.0650(11) Uani d . 1 1
C C2 0.4177(6) 0.3997(5) 0.4452(2) 0.0927(17) Uani d . 1 1
H H2 0.4238 0.4034 0.4863 0.111 Uiso calc R 1 1
C C3 0.5016(6) 0.3393(5) 0.4106(3) 0.0986(17) Uani d . 1 1
H H3 0.5669 0.3006 0.4293 0.118 Uiso calc R 1 1
C C4 0.4922(6) 0.3345(6) 0.3510(3) 0.1023(18) Uani d . 1 1
H H4 0.5522 0.2937 0.3302 0.123 Uiso calc R 1 1
C C5 0.3950(6) 0.3889(5) 0.3193(2) 0.0877(16) Uani d . 1 1
H H5 0.3874 0.3845 0.2783 0.105 Uiso calc R 1 1
C C6 0.3140(6) 0.4478(5) 0.3524(2) 0.0823(15) Uani d . 1 1
C C7 0.1582(6) 0.5291(6) 0.2780(3) 0.124(3) Uani d . 1 1
H H7A 0.1317 0.4630 0.2604 0.186 Uiso calc R 1 1
H H7B 0.2230 0.5622 0.2535 0.186 Uiso calc R 1 1
H H7C 0.0844 0.5755 0.2814 0.186 Uiso calc R 1 1
C C8 0.1916(6) 0.5507(5) 0.4913(2) 0.111(2) Uani d . 1 1
H H8A 0.1229 0.6023 0.4903 0.166 Uiso calc R 1 1
H H8B 0.2662 0.5808 0.5106 0.166 Uiso calc R 1 1
H H8C 0.1632 0.4888 0.5127 0.166 Uiso calc R 1 1
Fe Fe1 0.53140(7) 0.75129(5) 0.36820(3) 0.0621(3) Uani d . 1 1
Cl Cl1 0.40700(15) 0.76662(12) 0.44622(6) 0.0934(5) Uani d . 1 1
Cl Cl2 0.6707(2) 0.62448(18) 0.38165(8) 0.1478(9) Uani d . 1 1
Cl Cl3 0.63300(15) 0.90130(13) 0.35368(7) 0.0997(5) Uani d . 1 1
Cl Cl4 0.40818(16) 0.71994(13) 0.29142(6) 0.1007(5) Uani d . 1 1

loop_
_atom_site_aniso_label
_atom_site_aniso_U_11
_atom_site_aniso_U_22
_atom_site_aniso_U_33
_atom_site_aniso_U_12
_atom_site_aniso_U_13
_atom_site_aniso_U_23
N1 0.089(3) 0.084(3) 0.108(4) -0.025(3) -0.029(3) 0.027(3)
N2 0.086(3) 0.079(3) 0.107(4) -0.005(3) -0.020(3) 0.016(3)
N3 0.094(3) 0.083(3) 0.097(3) -0.019(3) 0.010(3) -0.012(3)
C1 0.064(3) 0.070(3) 0.060(3) -0.009(2) 0.001(2) 0.004(2)
C2 0.105(4) 0.108(4) 0.064(3) -0.027(4) -0.012(3) 0.008(3)
C3 0.100(4) 0.116(5) 0.080(4) 0.019(4) -0.001(3) 0.007(4)
C4 0.097(4) 0.127(5) 0.083(4) 0.001(4) 0.002(3) -0.012(4)
C5 0.105(4) 0.108(4) 0.050(3) -0.030(3) 0.009(3) -0.009(3)
C6 0.089(4) 0.087(4) 0.071(3) -0.036(3) -0.003(3) 0.003(3)
C7 0.127(5) 0.136(6) 0.110(5) -0.039(4) -0.062(4) 0.046(4)
C8 0.130(5) 0.109(5) 0.093(4) -0.037(4) 0.042(4) -0.043(4)
Fe1 0.0725(5) 0.0589(5) 0.0548(4) 0.0043(3) 0.0006(3) 0.0041(3)
Cl1 0.1005(10) 0.1047(11) 0.0749(9) 0.0156(8) 0.0246(8) 0.0135(7)
Cl2 0.1852(19) 0.1443(18) 0.1138(14) 0.1036(16) 0.0155(12) 0.0183(11)
Cl3 0.1123(11) 0.1022(11) 0.0847(10) -0.0438(9) -0.0079(8) 0.0060(8)
Cl4 0.1173(11) 0.1100(11) 0.0748(9) -0.0393(9) -0.0193(8) 0.0016(8)

loop_
_atom_type_symbol
_atom_type_description
_atom_type_scat_dispersion_real
_atom_type_scat_dispersion_imag
_atom_type_scat_source
C C 0.0033 0.0016 'International Tables Vol C Tables 4.2.6.8 and 6.1.1.4'
H H 0.0000 0.0000 'International Tables Vol C Tables 4.2.6.8 and 6.1.1.4'
N N 0.0061 0.0033 'International Tables Vol C Tables 4.2.6.8 and 6.1.1.4'
Fe Fe 0.3463 0.8444 'International Tables Vol C Tables 4.2.6.8 and 6.1.1.4'
Cl Cl 0.1484 0.1585 'International Tables Vol C Tables 4.2.6.8 and 6.1.1.4'

loop_
_geom_angle_atom_site_label_1
_geom_angle_atom_site_label_2
_geom_angle_atom_site_label_3
_geom_angle
C6 N1 N2 112.9(5)
C6 N1 C7 128.6(6)
N2 N1 C7 118.5(5)
N3 N2 N1 102.2(4)
N2 N3 C1 113.1(5)
N2 N3 C8 119.1(5)
C1 N3 C8 127.9(5)
N3 C1 C6 106.1(5)
N3 C1 C2 131.0(5)
C6 C1 C2 122.9(5)
C3 C2 C1 113.9(5)
C3 C2 H2 123.0
C1 C2 H2 123.0
C4 C3 C2 122.7(5)
C4 C3 H3 118.6
C2 C3 H3 118.6
C3 C4 C5 122.4(6)
C3 C4 H4 118.8
C5 C4 H4 118.8
C6 C5 C4 115.1(5)
C6 C5 H5 122.4
C4 C5 H5 122.4
N1 C6 C5 131.3(6)
N1 C6 C1 105.8(5)
C5 C6 C1 122.9(6)
N1 C7 H7A 109.5
N1 C7 H7B 109.5
H7A C7 H7B 109.5
N1 C7 H7C 109.5
H7A C7 H7C 109.5
H7B C7 H7C 109.5
N3 C8 H8A 109.5
N3 C8 H8B 109.5
H8A C8 H8B 109.5
N3 C8 H8C 109.5
H8A C8 H8C 109.5
H8B C8 H8C 109.5
Cl2 Fe1 Cl3 109.81(10)
Cl2 Fe1 Cl4 111.32(8)
Cl3 Fe1 Cl4 108.36(6)
Cl2 Fe1 Cl1 109.85(7)
Cl3 Fe1 Cl1 109.04(7)
Cl4 Fe1 Cl1 108.41(7)

loop_
_geom_bond_atom_site_label_1
_geom_bond_atom_site_label_2
_geom_bond_distance
N1 C6 1.332(7)
N1 N2 1.390(7)
N1 C7 1.485(7)
N2 N3 1.327(6)
N3 C1 1.367(6)
N3 C8 1.460(6)
C1 C6 1.373(7)
C1 C2 1.390(7)
C2 C3 1.390(8)
C2 H2 0.9300
C3 C4 1.351(8)
C3 H3 0.9300
C4 C5 1.408(8)
C4 H4 0.9300
C5 C6 1.342(7)
C5 H5 0.9300
C7 H7A 0.9600
C7 H7B 0.9600
C7 H7C 0.9600
C8 H8A 0.9600
C8 H8B 0.9600
C8 H8C 0.9600
Fe1 Cl2 2.1636(17)
Fe1 Cl3 2.1786(15)
Fe1 Cl4 2.1840(14)
Fe1 Cl1 2.1867(15)

loop_
_geom_torsion_atom_site_label_1
_geom_torsion_atom_site_label_2
_geom_torsion_atom_site_label_3
_geom_torsion_atom_site_label_4
_geom_torsion
C6 N1 N2 N3 -1.1(5)
C7 N1 N2 N3 179.0(4)
N1 N2 N3 C1 0.9(5)
N1 N2 N3 C8 -177.7(4)
N2 N3 C1 C6 -0.4(5)
C8 N3 C1 C6 178.0(5)
N2 N3 C1 C2 -179.8(5)
C8 N3 C1 C2 -1.4(8)
N3 C1 C2 C3 180.0(5)
C6 C1 C2 C3 0.7(7)
C1 C2 C3 C4 0.1(8)
C2 C3 C4 C5 -1.1(9)
C3 C4 C5 C6 1.3(8)
N2 N1 C6 C5 -179.6(5)
C7 N1 C6 C5 0.4(9)
N2 N1 C6 C1 0.9(5)
C7 N1 C6 C1 -179.2(5)
C4 C5 C6 N1 180.0(5)
C4 C5 C6 C1 -0.6(7)
N3 C1 C6 N1 -0.3(5)
C2 C1 C6 N1 179.2(5)
N3 C1 C6 C5 -179.9(5)
C2 C1 C6 C5 -0.4(7)
